data_1564961
loop_
_publ_author_name
'Hongu, H.'
'Yoshiasa, A.'
'Kitahara, G.'
'Miyano, Y.'
'Han, K.'
'Momma, K.'
'Miyawaki, R.'
'Tokuda, M.'
'Sugiyama, K.'

_publ_section_title
;
 Crystal structure refinement and crystal chemistry of parasymplesite and
 vivianite
;
_journal_name_full 'Journal of Mineralogical and Petrological Sciences'
_journal_page_first 183
_journal_page_last 192
_journal_paper_doi 10.2465/jmps.200904
_journal_volume 116
_journal_year 2021
_chemical_formula_sum 'As2 Fe3 H16 O16'
_chemical_name_common 'Fe3(AsO4)2 8H2O'
_chemical_name_mineral parasymplesite
_space_group_IT_number 12
_space_group_name_Hall '-C 2y'
_space_group_name_H-M_alt 'C 1 2/m 1'
_cell_angle_alpha 90.000000
_cell_angle_beta 104.816(2)
_cell_angle_gamma 90.000000
_cell_formula_units_Z 4
_cell_length_a 10.3519(10)
_cell_length_b 13.6009(13)
_cell_length_c 4.7998(4)
_cell_volume 653.32(10)
_diffrn_ambient_pressure 100
_diffrn_ambient_temperature 298
_cod_data_source_file parasymplesite.cif
_cod_data_source_block parasymplesite
_cod_original_cell_volume 653.319961
_cod_original_sg_symbol_H-M 'C 2/m'
_cod_original_formula_sum 'Fe3 As2 O16 H16'
_cod_database_code 1564961

loop_
_space_group_symop_id
_space_group_symop_operation_xyz
1 x,y,z
2 -x,-y,-z
3 -x,y,-z
4 x,-y,z
5 x+1/2,y+1/2,z
6 -x+1/2,-y+1/2,-z
7 -x+1/2,y+1/2,-z
8 x+1/2,-y+1/2,z

loop_
_atom_site_label
_atom_site_occupancy
_atom_site_fract_x
_atom_site_fract_y
_atom_site_fract_z
_atom_site_adp_type
_atom_site_U_iso_or_equiv
_atom_site_type_symbol
As 1.0 0.31688(4) 0.000000 0.36866(9) Uani 0.0121(2) As
Fe1 1.0 0.000000 0.000000 0.000000 Uani 0.0140(3) Fe
Fe2 1.0 0.000000 0.38460(5) 0.000000 Uani 0.0135(2) Fe
O1 1.0 0.1515(3) 0.000000 0.3697(7) Uani 0.0163(7) O
O2 1.0 0.4050(3) 0.000000 0.7140(7) Uani 0.0169(7) O
O3 1.0 0.3437(2) 0.10559(17) 0.2039(5) Uani 0.0170(5) O
O4 1.0 0.1003(3) 0.11546(18) 0.8008(5) Uani 0.0195(5) O
O5 1.0 0.3986(3) 0.2273(2) 0.7093(6) Uani 0.0254(6) O
H51 1.0 0.3815 0.2029 0.5448 Uiso 0.038 H
H52 1.0 0.4486 0.2740 0.7209 Uiso 0.038 H
H41 1.0 0.1855 0.1268 0.9176 Uiso 0.029 H
H42 1.0 0.1588 0.1071 0.6683 Uiso 0.029 H

loop_
_atom_site_aniso_label
_atom_site_aniso_U_11
_atom_site_aniso_U_22
_atom_site_aniso_U_33
_atom_site_aniso_U_12
_atom_site_aniso_U_13
_atom_site_aniso_U_23
As 0.0087(3) 0.0164(3) 0.0115(3) 0.00000 0.00298(19) 0.00000
Fe1 0.0094(4) 0.0189(5) 0.0135(5) 0.00000 0.0023(3) 0.00000
Fe2 0.0114(3) 0.0164(4) 0.0135(4) 0.00000 0.0047(3) 0.00000
O1 0.0092(14) 0.0246(17) 0.0156(16) 0.00000 0.0040(12) 0.00000
O2 0.0147(15) 0.0190(16) 0.0158(16) 0.00000 0.0018(13) 0.00000
O3 0.0137(11) 0.0192(11) 0.0195(12) 0.0003(9) 0.0068(9) 0.0015(10)
O4 0.0150(11) 0.0219(12) 0.0208(12) -0.0005(9) 0.0031(10) 0.0014(10)
O5 0.0277(14) 0.0264(13) 0.0226(13) 0.0016(11) 0.0072(11) 0.0031(11)
